data_9010573
loop_
_publ_author_name
'Petricek, V.'
'Makovicky, E.'

_publ_section_title
;Interpretation of selected structures of the bismuthinite - aikinite series
 as commensurately modulated structures Locality: synthetic
;
_journal_name_full 'The Canadian Mineralogist'
_journal_page_first 189
_journal_page_last 206
_journal_paper_doi 10.2113/gscanmin.44.1.189
_journal_volume 44
_journal_year 2006
_chemical_compound_source Synthetic
_chemical_formula_sum 'Bi1.575 Cu0.415 Pb0.425 S3'
_chemical_name_mineral Paarite
_space_group_IT_number 62
_symmetry_space_group_name_Hall '-P 2n 2a'
_symmetry_space_group_name_H-M 'P m c n'
_cell_angle_alpha 90
_cell_angle_beta 90
_cell_angle_gamma 90
_cell_length_a 4.007
_cell_length_b 11.1996
_cell_length_c 11.5123
_cell_formula_units_Z 4
_cell_volume 516.635
_database_code_amcsd 0006080
_exptl_crystal_density_diffrn 6.940
_cod_original_formula_sum 'Cu.415 Pb.425 Bi1.575 S3'
_cod_database_code 9010573

loop_
_space_group_symop_operation_xyz
x,y,z
1/2-x,y,z
1/2+x,-y,-z
1/2+x,1/2+y,1/2-z
1/2-x,1/2-y,1/2+z
x,1/2-y,1/2+z
-x,1/2+y,1/2-z
-x,-y,-z

loop_
_atom_site_label
_atom_site_fract_x
_atom_site_fract_y
_atom_site_fract_z
_atom_site_occupancy
_atom_site_U_iso_or_equiv
Cu 0.25000 0.71230 0.71960 0.41500 0.05180
PbM2 0.25000 0.52211 0.33656 0.42500 0.04800
BiM2 0.25000 0.52211 0.33656 0.57500 0.04800
BiM1 0.25000 0.17807 0.51824 1.00000 0.04350
S1 0.25000 -0.05580 0.37860 1.00000 0.04110
S2 0.25000 0.63170 0.54680 1.00000 0.04150
S3 0.25000 0.30450 0.71580 1.00000 0.04000

loop_
_cod_related_entry_id
_cod_related_entry_database
_cod_related_entry_code
1 AMCSD 0006080
